data_4083835
loop_
_publ_author_name
'Karshtedt, Dmitry'
'Bell, Alexis T.'
'Tilley, T. Don'

_publ_section_title
;
 Stoichiometric and Catalytic Reactions Involving Si&#x2212;H Bond
 Activations by Rh and Ir Complexes Containing a Pyridylindolide Ligand
;
_journal_issue 19
_journal_name_full Organometallics
_journal_page_first 4471
_journal_paper_doi 10.1021/om060492+
_journal_volume 25
_journal_year 2006
_chemical_formula_sum 'C21 H22 N2 Rh'
_chemical_formula_weight 405.32
_space_group_IT_number 14
_symmetry_cell_setting monoclinic
_symmetry_Int_Tables_number 14
_symmetry_space_group_name_Hall '-P 2yn'
_symmetry_space_group_name_H-M 'P 1 21/n 1'
_audit_creation_date 'Tue Oct 14 14:47:13 2003'
_audit_creation_method 'by teXsan'
_cell_angle_alpha 90
_cell_angle_beta 93.879(1)
_cell_angle_gamma 90
_cell_formula_units_Z 8
_cell_length_a 12.3332(9)
_cell_length_b 10.7187(8)
_cell_length_c 24.159(2)
_cell_measurement_reflns_used 3425
_cell_measurement_temperature 119.2
_cell_measurement_theta_max 24.4
_cell_measurement_theta_min 2.5
_cell_volume 3186.4(4)
_computing_cell_refinement 'Bruker SAINT v5.04'
_computing_data_collection 'Bruker SMART v5.0'
_computing_data_reduction 'Bruker SAINT v5.04'
_computing_publication_material teXsan
_computing_structure_refinement teXsan
_computing_structure_solution SIR97
_diffrn_measured_fraction_theta_full 0.9718
_diffrn_measured_fraction_theta_max 0.9718
_diffrn_measurement_device_type 'SMART CCD'
_diffrn_measurement_method \w-scan
_diffrn_radiation_type 'Mo K\a'
_diffrn_radiation_wavelength 0.7107
_diffrn_reflns_av_R_equivalents 0.049
_diffrn_reflns_limit_h_max 14
_diffrn_reflns_limit_h_min 0
_diffrn_reflns_limit_k_max 12
_diffrn_reflns_limit_k_min 0
_diffrn_reflns_limit_l_max 27
_diffrn_reflns_limit_l_min -28
_diffrn_reflns_number 5591
_diffrn_reflns_theta_full 24.70
_diffrn_reflns_theta_max 24.70
_exptl_absorpt_coefficient_mu 1.073
_exptl_absorpt_correction_T_max 0.938
_exptl_absorpt_correction_T_min 0.572
_exptl_absorpt_correction_type empirical
_exptl_absorpt_process_details 'Blessing, 1995'
_exptl_crystal_colour orange
_exptl_crystal_density_diffrn 1.690
_exptl_crystal_density_method 'not measured'
_exptl_crystal_description tablet
_exptl_crystal_size_max 0.210
_exptl_crystal_size_mid 0.210
_exptl_crystal_size_min 0.060
_refine_diff_density_max 1.02
_refine_diff_density_min -0.94
_refine_ls_extinction_method none
_refine_ls_goodness_of_fit_ref 1.270
_refine_ls_hydrogen_treatment noref
_refine_ls_number_parameters 433
_refine_ls_number_reflns 3336
_refine_ls_R_factor_gt 0.0368
_refine_ls_shift/su_max 0.0007
_refine_ls_structure_factor_coef F
_refine_ls_weighting_details 'w = 1/[\s^2^(Fo) + 0.00022|Fo|^2^]'
_refine_ls_weighting_scheme calc
_refine_ls_wR_factor_ref 0.0388
_reflns_number_gt 3336
_reflns_number_total 5278
_reflns_threshold_expression F^2^>3.0\s(F^2^)
_cod_data_source_file om060492%2Bsi20060605_025608.cif
_cod_data_source_block n2rhcod_for_Dmitry_Karshte
_cod_original_sg_symbol_H-M 'P 21/n     '
_cod_original_formula_sum 'C21 H22 N2 Rh '
_cod_database_code 4083835

loop_
_symmetry_equiv_pos_as_xyz
x,y,z
1/2-x,1/2+y,1/2-z
-x,-y,-z
1/2+x,1/2-y,1/2+z

loop_
_atom_site_label
_atom_site_type_symbol
_atom_site_fract_x
_atom_site_fract_y
_atom_site_fract_z
_atom_site_U_iso_or_equiv
_atom_site_adp_type
_atom_site_occupancy
_atom_site_calc_flag
Rh1 Rh 0.55628(4) 0.56638(4) 0.27507(2) 0.0125(1) Uani 1.00 d
Rh2 Rh 0.44340(4) 0.09632(5) 0.39650(2) 0.0131(1) Uani 1.00 d
N1 N 0.4332(4) 0.5217(4) 0.3284(2) 0.016(2) Uani 1.00 d
N2 N 0.6479(4) 0.5447(4) 0.3489(2) 0.014(2) Uani 1.00 d
N3 N 0.3229(4) 0.1458(4) 0.4503(2) 0.013(2) Uani 1.00 d
N4 N 0.5380(4) 0.1325(4) 0.4677(2) 0.013(2) Uani 1.00 d
C1 C 0.3248(6) 0.5173(6) 0.3170(3) 0.022(2) Uani 1.00 d
C2 C 0.2528(6) 0.4807(6) 0.3551(3) 0.024(2) Uani 1.00 d
C3 C 0.2932(6) 0.4471(6) 0.4080(3) 0.022(2) Uani 1.00 d
C4 C 0.4036(6) 0.4487(6) 0.4209(3) 0.019(2) Uani 1.00 d
C5 C 0.4726(5) 0.4861(5) 0.3797(3) 0.016(2) Uani 1.00 d
C6 C 0.5896(5) 0.4899(5) 0.3897(2) 0.014(2) Uani 1.00 d
C7 C 0.6566(5) 0.4426(6) 0.4330(3) 0.019(2) Uani 1.00 d
C8 C 0.7647(5) 0.4698(5) 0.4199(3) 0.014(2) Uani 1.00 d
C9 C 0.8676(6) 0.4469(6) 0.4463(3) 0.021(2) Uani 1.00 d
C10 C 0.9592(6) 0.4918(6) 0.4230(3) 0.023(2) Uani 1.00 d
C11 C 0.9481(5) 0.5579(6) 0.3723(3) 0.019(2) Uani 1.00 d
C12 C 0.8483(6) 0.5795(5) 0.3449(2) 0.015(2) Uani 1.00 d
C13 C 0.7556(6) 0.5339(5) 0.3672(3) 0.016(2) Uani 1.00 d
C14 C 0.4644(5) 0.5121(6) 0.2024(3) 0.017(2) Uani 1.00 d
C15 C 0.5330(6) 0.4582(6) 0.1587(3) 0.027(2) Uani 1.00 d
C16 C 0.6505(6) 0.4379(6) 0.1797(3) 0.024(2) Uani 1.00 d
C17 C 0.6886(5) 0.5236(5) 0.2269(2) 0.013(2) Uani 1.00 d
C18 C 0.6744(5) 0.6525(6) 0.2264(2) 0.015(2) Uani 1.00 d
C19 C 0.6254(6) 0.7244(6) 0.1755(3) 0.023(2) Uani 1.00 d
C20 C 0.5022(5) 0.7405(6) 0.1773(3) 0.023(2) Uani 1.00 d
C21 C 0.4498(5) 0.6391(5) 0.2104(3) 0.019(2) Uani 1.00 d
C22 C 0.2147(6) 0.1496(5) 0.4395(3) 0.017(2) Uani 1.00 d
C23 C 0.1430(5) 0.1953(5) 0.4762(3) 0.019(2) Uani 1.00 d
C24 C 0.1842(5) 0.2377(6) 0.5277(3) 0.020(2) Uani 1.00 d
C25 C 0.2955(5) 0.2340(6) 0.5400(2) 0.018(2) Uani 1.00 d
C26 C 0.3637(5) 0.1874(5) 0.5011(2) 0.013(2) Uani 1.00 d
C27 C 0.4813(5) 0.1837(5) 0.5100(2) 0.015(2) Uani 1.00 d
C28 C 0.5487(5) 0.2235(5) 0.5540(2) 0.017(2) Uani 1.00 d
C29 C 0.6555(5) 0.1958(5) 0.5400(3) 0.016(2) Uani 1.00 d
C30 C 0.7600(6) 0.2153(6) 0.5672(3) 0.023(2) Uani 1.00 d
C31 C 0.8504(6) 0.1760(6) 0.5417(3) 0.022(2) Uani 1.00 d
C32 C 0.8391(6) 0.1175(6) 0.4892(3) 0.022(2) Uani 1.00 d
C33 C 0.7395(6) 0.0996(6) 0.4616(3) 0.017(2) Uani 1.00 d
C34 C 0.6456(5) 0.1398(5) 0.4868(3) 0.016(2) Uani 1.00 d
C35 C 0.3351(5) 0.0088(6) 0.3373(3) 0.018(2) Uani 1.00 d
C36 C 0.3885(5) -0.0975(5) 0.3074(2) 0.018(2) Uani 1.00 d
C37 C 0.5111(6) -0.0764(5) 0.3035(3) 0.021(2) Uani 1.00 d
C38 C 0.5605(5) 0.0067(6) 0.3496(2) 0.015(2) Uani 1.00 d
C39 C 0.5704(5) 0.1346(6) 0.3448(2) 0.014(2) Uani 1.00 d
C40 C 0.5289(5) 0.2096(6) 0.2940(3) 0.020(2) Uani 1.00 d
C41 C 0.4111(6) 0.1775(6) 0.2752(3) 0.023(2) Uani 1.00 d
C42 C 0.3464(5) 0.1345(6) 0.3228(3) 0.016(2) Uani 1.00 d
H1 H 0.2966 0.5407 0.2809 0.0266 Uiso 1.00 calc
H2 H 0.1769 0.4784 0.3453 0.0287 Uiso 1.00 calc
H3 H 0.2450 0.4232 0.4351 0.0261 Uiso 1.00 calc
H4 H 0.4326 0.4250 0.4568 0.0222 Uiso 1.00 calc
H5 H 0.6347 0.4004 0.4649 0.0228 Uiso 1.00 calc
H6 H 0.8742 0.4010 0.4800 0.0255 Uiso 1.00 calc
H7 H 1.0292 0.4782 0.4409 0.0278 Uiso 1.00 calc
H8 H 1.0115 0.5885 0.3567 0.0228 Uiso 1.00 calc
H9 H 0.8430 0.6251 0.3112 0.0178 Uiso 1.00 calc
H10 H 0.4024 0.4632 0.2091 0.0208 Uiso 1.00 calc
H11 H 0.5029 0.3803 0.1469 0.0327 Uiso 1.00 calc
H12 H 0.5314 0.5141 0.1281 0.0327 Uiso 1.00 calc
H13 H 0.6582 0.3541 0.1922 0.0284 Uiso 1.00 calc
H14 H 0.6952 0.4512 0.1497 0.0284 Uiso 1.00 calc
H15 H 0.7521 0.4959 0.2478 0.0154 Uiso 1.00 calc
H16 H 0.7294 0.6969 0.2477 0.0185 Uiso 1.00 calc
H17 H 0.6583 0.8045 0.1747 0.0273 Uiso 1.00 calc
H18 H 0.6400 0.6797 0.1429 0.0273 Uiso 1.00 calc
H19 H 0.4883 0.8189 0.1938 0.0273 Uiso 1.00 calc
H20 H 0.4704 0.7389 0.1404 0.0273 Uiso 1.00 calc
H21 H 0.3799 0.6605 0.2218 0.0227 Uiso 1.00 calc
H22 H 0.1857 0.1192 0.4047 0.0202 Uiso 1.00 calc
H23 H 0.0672 0.1977 0.4664 0.0227 Uiso 1.00 calc
H24 H 0.1371 0.2685 0.5540 0.0234 Uiso 1.00 calc
H25 H 0.3254 0.2632 0.5749 0.0220 Uiso 1.00 calc
H26 H 0.5278 0.2618 0.5871 0.0208 Uiso 1.00 calc
H27 H 0.7672 0.2548 0.6025 0.0281 Uiso 1.00 calc
H28 H 0.9207 0.1882 0.5595 0.0269 Uiso 1.00 calc
H29 H 0.9024 0.0898 0.4726 0.0260 Uiso 1.00 calc
H30 H 0.7338 0.0609 0.4261 0.0210 Uiso 1.00 calc
H31 H 0.2665 -0.0116 0.3505 0.0215 Uiso 1.00 calc
H32 H 0.3782 -0.1728 0.3271 0.0216 Uiso 1.00 calc
H33 H 0.3550 -0.1043 0.2710 0.0216 Uiso 1.00 calc
H34 H 0.5467 -0.1550 0.3056 0.0248 Uiso 1.00 calc
H35 H 0.5223 -0.0384 0.2688 0.0248 Uiso 1.00 calc
H36 H 0.6181 -0.0313 0.3716 0.0181 Uiso 1.00 calc
H37 H 0.6338 0.1681 0.3638 0.0165 Uiso 1.00 calc
H38 H 0.5331 0.2959 0.3028 0.0236 Uiso 1.00 calc
H39 H 0.5737 0.1923 0.2645 0.0236 Uiso 1.00 calc
H40 H 0.3772 0.2496 0.2590 0.0279 Uiso 1.00 calc
H41 H 0.4112 0.1128 0.2483 0.0279 Uiso 1.00 calc
H42 H 0.2841 0.1840 0.3282 0.0189 Uiso 1.00 calc

loop_
_atom_site_aniso_label
_atom_site_aniso_U_11
_atom_site_aniso_U_22
_atom_site_aniso_U_33
_atom_site_aniso_U_12
_atom_site_aniso_U_13
_atom_site_aniso_U_23
Rh1 0.0118(3) 0.0137(3) 0.0120(3) -0.0004(2) 0.0002(2) 0.0007(2)
Rh2 0.0123(3) 0.0151(3) 0.0118(3) -0.0003(2) 0.0011(2) -0.0009(2)
N1 0.022(4) 0.015(3) 0.011(3) 0.000(3) 0.003(3) -0.002(2)
N2 0.013(3) 0.016(3) 0.012(3) -0.001(2) 0.000(3) -0.000(2)
N3 0.016(3) 0.013(3) 0.009(3) -0.002(2) 0.001(3) 0.004(2)
N4 0.010(3) 0.015(3) 0.014(3) -0.001(2) -0.002(3) -0.001(2)
C1 0.020(4) 0.021(4) 0.026(4) 0.003(3) 0.003(4) -0.001(3)
C2 0.017(4) 0.018(4) 0.037(5) 0.005(3) 0.003(4) 0.002(3)
C3 0.024(5) 0.016(4) 0.027(4) -0.004(3) 0.015(4) -0.000(3)
C4 0.025(4) 0.013(4) 0.018(4) -0.008(3) 0.010(3) -0.000(3)
C5 0.021(4) 0.007(3) 0.019(4) 0.001(3) 0.003(3) -0.004(3)
C6 0.020(4) 0.012(3) 0.009(4) -0.002(3) 0.005(3) -0.004(3)
C7 0.025(4) 0.015(3) 0.018(4) 0.004(3) 0.004(3) 0.003(3)
C8 0.017(4) 0.008(3) 0.014(4) 0.003(3) -0.002(3) -0.006(3)
C9 0.031(5) 0.014(4) 0.017(4) 0.002(3) -0.007(3) -0.004(3)
C10 0.019(4) 0.022(4) 0.027(4) 0.007(3) -0.008(3) -0.006(3)
C11 0.017(4) 0.014(4) 0.026(4) 0.003(3) 0.002(3) -0.006(3)
C12 0.021(4) 0.019(4) 0.004(3) 0.006(3) -0.003(3) 0.001(3)
C13 0.025(4) 0.009(3) 0.013(4) 0.001(3) 0.004(3) -0.006(3)
C14 0.016(4) 0.020(4) 0.015(4) 0.001(3) -0.004(3) 0.001(3)
C15 0.034(5) 0.027(4) 0.021(4) -0.003(4) -0.002(4) -0.011(3)
C16 0.021(4) 0.026(4) 0.024(4) -0.004(3) 0.009(3) -0.003(3)
C17 0.009(4) 0.019(4) 0.011(4) -0.001(3) -0.000(3) 0.001(3)
C18 0.009(4) 0.021(4) 0.015(4) -0.002(3) -0.002(3) 0.003(3)
C19 0.025(4) 0.022(4) 0.021(4) 0.001(3) 0.001(3) 0.008(3)
C20 0.029(4) 0.021(4) 0.018(4) 0.002(3) -0.003(3) 0.005(3)
C21 0.020(4) 0.014(4) 0.023(4) -0.006(3) 0.003(3) 0.001(3)
C22 0.020(4) 0.014(4) 0.016(4) -0.003(3) 0.002(3) -0.000(3)
C23 0.020(4) 0.014(4) 0.023(4) -0.001(3) 0.002(3) 0.001(3)
C24 0.018(4) 0.014(4) 0.028(4) -0.003(3) 0.010(3) -0.002(3)
C25 0.027(4) 0.014(4) 0.014(4) -0.005(3) 0.000(3) -0.000(3)
C26 0.019(4) 0.010(3) 0.012(4) 0.001(3) 0.005(3) 0.004(3)
C27 0.018(4) 0.013(4) 0.013(4) -0.001(3) 0.003(3) 0.006(3)
C28 0.024(4) 0.013(3) 0.016(4) -0.001(3) 0.004(3) -0.000(3)
C29 0.018(4) 0.011(4) 0.018(4) -0.004(3) -0.004(3) 0.003(3)
C30 0.035(5) 0.019(4) 0.016(4) -0.007(3) -0.006(3) 0.001(3)
C31 0.016(4) 0.027(4) 0.023(4) -0.009(3) -0.006(3) 0.007(3)
C32 0.015(4) 0.025(4) 0.025(4) -0.002(3) 0.002(3) 0.007(3)
C33 0.019(4) 0.013(4) 0.020(4) -0.002(3) -0.002(3) -0.001(3)
C34 0.022(4) 0.008(3) 0.019(4) -0.002(3) -0.003(3) 0.005(3)
C35 0.013(4) 0.024(4) 0.016(4) -0.002(3) 0.000(3) -0.002(3)
C36 0.024(4) 0.017(4) 0.013(3) -0.004(3) -0.002(3) 0.001(3)
C37 0.027(4) 0.009(4) 0.027(4) 0.002(3) 0.008(3) -0.002(3)
C38 0.009(4) 0.024(4) 0.012(4) 0.002(3) 0.002(3) -0.003(3)
C39 0.011(4) 0.021(4) 0.011(4) -0.001(3) 0.007(3) -0.005(3)
C40 0.019(4) 0.022(4) 0.019(4) -0.001(3) 0.005(3) 0.001(3)
C41 0.032(5) 0.019(4) 0.019(4) -0.001(3) -0.001(4) -0.001(3)
C42 0.009(4) 0.021(4) 0.016(4) -0.001(3) -0.004(3) 0.001(3)

loop_
_atom_type_symbol
_atom_type_description
_atom_type_scat_dispersion_real
_atom_type_scat_dispersion_imag
_atom_type_scat_source
Rh Rh -1.118 0.919
;International Tables for Crystallography
(1992, Vol. C, Tables 4.2.6.8 and 6.1.1.1)
;
N N 0.006 0.003
;International Tables for Crystallography
(1992, Vol. C, Tables 4.2.6.8 and 6.1.1.1)
;
C C 0.003 0.002
;International Tables for Crystallography
(1992, Vol. C, Tables 4.2.6.8 and 6.1.1.1)
;
H H 0.000 0.000
;International Tables for Crystallography
(1992, Vol. C, Table 6.1.1.2)
;

loop_
_geom_angle_atom_site_label_1
_geom_angle_atom_site_label_2
_geom_angle_atom_site_label_3
_geom_angle
N1 RH1 N2 79.7(2)
N1 RH1 C14 94.5(2)
N1 RH1 C17 154.0(2)
N1 RH1 C18 167.5(2)
N1 RH1 C21 95.6(2)
N2 RH1 C14 157.5(2)
N2 RH1 C17 93.1(2)
N2 RH1 C18 99.8(2)
N2 RH1 C21 162.9(2)
C14 RH1 C17 82.7(2)
C14 RH1 C18 90.5(2)
C14 RH1 C21 38.4(2)
C17 RH1 C18 38.2(2)
C17 RH1 C21 97.9(2)
C18 RH1 C21 81.2(2)
N3 RH2 N4 79.7(2)
N3 RH2 C35 95.1(2)
N3 RH2 C38 167.4(2)
N3 RH2 C39 154.1(2)
N3 RH2 C42 95.0(2)
N4 RH2 C35 162.1(2)
N4 RH2 C38 99.4(2)
N4 RH2 C39 93.2(2)
N4 RH2 C42 157.9(2)
C35 RH2 C38 81.9(2)
C35 RH2 C39 98.4(2)
C35 RH2 C42 38.7(2)
C38 RH2 C39 38.1(2)
C38 RH2 C42 90.3(2)
C39 RH2 C42 82.2(2)
RH1 N1 C1 128.8(4)
RH1 N1 C5 113.2(4)
C1 N1 C5 117.8(5)
RH1 N2 C6 112.5(4)
RH1 N2 C13 138.6(4)
C6 N2 C13 105.6(5)
RH2 N3 C22 128.4(4)
RH2 N3 C26 113.8(4)
C22 N3 C26 117.6(5)
RH2 N4 C27 113.9(4)
RH2 N4 C34 140.7(4)
C27 N4 C34 104.6(5)
N1 C1 C2 123.3(6)
C1 C2 C3 118.7(7)
C2 C3 C4 119.6(6)
C3 C4 C5 118.6(6)
N1 C5 C4 121.9(6)
N1 C5 C6 115.9(5)
C4 C5 C6 122.3(6)
N2 C6 C5 116.8(6)
N2 C6 C7 112.3(6)
C5 C6 C7 130.8(6)
C6 C7 C8 106.2(5)
C7 C8 C9 134.1(6)
C7 C8 C13 105.9(6)
C9 C8 C13 119.9(6)
C8 C9 C10 119.5(6)
C9 C10 C11 119.6(6)
C10 C11 C12 122.1(6)
C11 C12 C13 119.2(6)
N2 C13 C8 109.9(5)
N2 C13 C12 130.4(6)
C8 C13 C12 119.5(6)
RH1 C14 C15 113.1(5)
RH1 C14 C21 71.3(4)
C15 C14 C21 123.8(5)
C14 C15 C16 112.9(6)
C15 C16 C17 113.9(5)
RH1 C17 C16 109.5(4)
RH1 C17 C18 71.8(3)
C16 C17 C18 124.3(6)
RH1 C18 C17 70.0(3)
RH1 C18 C19 114.2(4)
C17 C18 C19 123.0(6)
C18 C19 C20 111.7(5)
C19 C20 C21 113.1(5)
RH1 C21 C14 70.3(4)
RH1 C21 C20 112.7(4)
C14 C21 C20 124.3(6)
N3 C22 C23 123.8(6)
C22 C23 C24 118.6(6)
C23 C24 C25 118.7(6)
C24 C25 C26 120.0(6)
N3 C26 C25 121.2(6)
N3 C26 C27 115.3(5)
C25 C26 C27 123.5(6)
N4 C27 C26 116.6(6)
N4 C27 C28 112.6(6)
C26 C27 C28 130.8(6)
C27 C28 C29 106.0(5)
C28 C29 C30 133.5(6)
C28 C29 C34 106.4(6)
C30 C29 C34 120.1(6)
C29 C30 C31 119.0(6)
C30 C31 C32 120.2(6)
C31 C32 C33 122.0(6)
C32 C33 C34 118.8(6)
N4 C34 C29 110.5(6)
N4 C34 C33 129.6(6)
C29 C34 C33 119.8(6)
RH2 C35 C36 112.3(4)
RH2 C35 C42 70.9(4)
C36 C35 C42 123.2(5)
C35 C36 C37 112.2(5)
C36 C37 C38 112.8(5)
RH2 C38 C37 113.7(4)
RH2 C38 C39 70.3(3)
C37 C38 C39 123.6(6)
RH2 C39 C38 71.6(3)
RH2 C39 C40 110.9(4)
C38 C39 C40 124.3(6)
C39 C40 C41 112.3(5)
C40 C41 C42 112.4(5)
RH2 C42 C35 70.3(4)
RH2 C42 C41 113.6(4)
C35 C42 C41 123.3(5)

loop_
_geom_bond_atom_site_label_1
_geom_bond_atom_site_label_2
_geom_bond_distance
_geom_bond_publ_flag
RH1 N1 2.111(5) yes
RH1 N2 2.058(5) yes
RH1 C14 2.107(6) yes
RH1 C17 2.118(6) yes
RH1 C18 2.141(6) yes
RH1 C21 2.120(7) yes
RH2 N3 2.107(5) yes
RH2 N4 2.049(5) yes
RH2 C35 2.110(6) yes
RH2 C38 2.124(6) yes
RH2 C39 2.108(6) yes
RH2 C42 2.118(6) yes
N1 C1 1.348(8) yes
N1 C5 1.356(8) yes
N2 C6 1.390(7) yes
N2 C13 1.377(8) yes
N3 C22 1.343(8) yes
N3 C26 1.370(7) yes
N4 C27 1.391(7) yes
N4 C34 1.377(8) yes
C1 C2 1.379(9) yes
C2 C3 1.388(9) yes
C3 C4 1.375(9) yes
C4 C5 1.410(8) yes
C5 C6 1.446(9) yes
C6 C7 1.384(9) yes
C7 C8 1.422(8) yes
C8 C9 1.402(9) yes
C8 C13 1.444(8) yes
C9 C10 1.383(9) yes
C10 C11 1.413(9) yes
C11 C12 1.377(9) yes
C12 C13 1.385(8) yes
C14 C15 1.511(8) yes
C14 C21 1.389(8) yes
C15 C16 1.518(10) yes
C16 C17 1.514(8) yes
C17 C18 1.393(8) yes
C18 C19 1.540(8) yes
C19 C20 1.533(9) yes
C20 C21 1.518(8) yes
C22 C23 1.383(8) yes
C23 C24 1.388(8) yes
C24 C25 1.385(9) yes
C25 C26 1.394(8) yes
C26 C27 1.453(9) yes
C27 C28 1.372(8) yes
C28 C29 1.414(8) yes
C29 C30 1.422(9) yes
C29 C34 1.416(8) yes
C30 C31 1.376(9) yes
C31 C32 1.414(9) yes
C32 C33 1.371(9) yes
C33 C34 1.411(9) yes
C35 C36 1.522(8) yes
C35 C42 1.401(8) yes
C36 C37 1.537(9) yes
C37 C38 1.521(9) yes
C38 C39 1.382(8) yes
C39 C40 1.527(8) yes
C40 C41 1.532(9) yes
C41 C42 1.514(8) yes

loop_
_geom_contact_atom_site_label_1
_geom_contact_atom_site_label_2
_geom_contact_distance
_geom_contact_site_symmetry_2
N3 C3 3.400(8) .
N3 C34 3.428(7) 3_656
N3 C4 3.483(7) .
N3 C33 3.502(8) 3_656
N4 N4 3.404(9) 3_656
N4 C27 3.442(7) 3_656
C3 C22 3.433(8) .
C4 C26 3.460(8) .
C5 C28 3.519(8) 3_666
C7 C34 3.502(8) .
C7 C25 3.570(8) 3_666
C8 C25 3.417(8) 3_666
C8 C24 3.424(8) 3_666
C9 C24 3.505(9) 3_666
C13 C25 3.436(8) 3_666
C13 C24 3.569(9) 3_666
C22 C32 3.429(9) 3_656
C23 C32 3.459(9) 3_656
C26 C33 3.472(8) 3_656
C26 C34 3.522(8) 3_656
C30 C35 3.583(9) 3_656

loop_
_geom_torsion_atom_site_label_1
_geom_torsion_atom_site_label_2
_geom_torsion_atom_site_label_3
_geom_torsion_atom_site_label_4
_geom_torsion
RH1 N1 C1 C2 176.7(4)
RH1 N1 C5 C4 -178.0(4)
RH1 N1 C5 C6 2.5(6)
RH1 N2 C6 C5 -14.9(6)
RH1 N2 C6 C7 162.4(4)
RH1 N2 C13 C8 -155.8(4)
RH1 N2 C13 C12 28(1)
RH1 C14 C15 C16 8.2(7)
RH1 C14 C21 C20 104.6(6)
RH1 C17 C16 C15 31.3(6)
RH1 C17 C18 C19 -106.5(6)
RH1 C18 C17 C16 101.6(6)
RH1 C18 C19 C20 11.5(7)
RH1 C21 C14 C15 -105.8(7)
RH1 C21 C20 C19 29.5(7)
RH2 N3 C22 C23 -173.3(4)
RH2 N3 C26 C25 174.5(4)
RH2 N3 C26 C27 -3.2(6)
RH2 N4 C27 C26 8.5(6)
RH2 N4 C27 C28 -171.1(4)
RH2 N4 C34 C29 167.7(4)
RH2 N4 C34 C33 -13(1)
RH2 C35 C36 C37 -29.3(6)
RH2 C35 C42 C41 105.9(6)
RH2 C38 C37 C36 -10.8(7)
RH2 C38 C39 C40 -103.2(6)
RH2 C39 C38 C37 106.0(6)
RH2 C39 C40 C41 -32.2(6)
RH2 C42 C35 C36 -104.7(6)
RH2 C42 C41 C40 -11.8(6)
N1 RH1 N2 C6 12.2(4)
N1 RH1 N2 C13 167.8(6)
N1 RH1 C14 C15 -146.9(4)
N1 RH1 C14 C21 93.4(4)
N1 RH1 C17 C16 64.6(7)
N1 RH1 C17 C18 -174.6(4)
N1 RH1 C18 C17 168.9(9)
N1 RH1 C18 C19 -72(1)
N1 RH1 C21 C14 -90.1(4)
N1 RH1 C21 C20 150.0(4)
N1 C1 C2 C3 0.4(10)
N1 C5 C4 C3 0.8(9)
N1 C5 C6 N2 8.3(8)
N1 C5 C6 C7 -168.5(6)
N2 RH1 N1 C1 176.2(5)
N2 RH1 N1 C5 -8.1(4)
N2 RH1 C14 C15 -73.2(7)
N2 RH1 C14 C21 167.1(5)
N2 RH1 C17 C16 137.1(4)
N2 RH1 C17 C18 -102.0(4)
N2 RH1 C18 C17 82.4(4)
N2 RH1 C18 C19 -159.4(4)
N2 RH1 C21 C14 -163.1(6)
N2 RH1 C21 C20 77.0(9)
N2 C6 C5 C4 -171.2(5)
N2 C6 C7 C8 0.9(7)
N2 C13 C8 C7 -0.4(6)
N2 C13 C8 C9 179.3(5)
N2 C13 C12 C11 178.5(6)
N3 RH2 N4 C27 -7.7(4)
N3 RH2 N4 C34 -175.2(6)
N3 RH2 C35 C36 -149.3(4)
N3 RH2 C35 C42 91.7(4)
N3 RH2 C38 C37 73(1)
N3 RH2 C38 C39 -167.9(9)
N3 RH2 C39 C38 174.0(4)
N3 RH2 C39 C40 -65.5(7)
N3 RH2 C42 C35 -91.9(4)
N3 RH2 C42 C41 149.4(4)
N3 C22 C23 C24 -1.3(9)
N3 C26 C25 C24 0.6(9)
N3 C26 C27 N4 -3.4(7)
N3 C26 C27 C28 176.1(6)
N4 RH2 N3 C22 -179.2(5)
N4 RH2 N3 C26 6.0(4)
N4 RH2 C35 C36 -77.3(8)
N4 RH2 C35 C42 163.7(6)
N4 RH2 C38 C37 157.9(4)
N4 RH2 C38 C39 -83.1(4)
N4 RH2 C39 C38 101.2(4)
N4 RH2 C39 C40 -138.3(4)
N4 RH2 C42 C35 -166.7(5)
N4 RH2 C42 C41 74.6(7)
N4 C27 C26 C25 179.0(5)
N4 C27 C28 C29 -0.6(7)
N4 C34 C29 C28 0.2(7)
N4 C34 C29 C30 -178.7(5)
N4 C34 C33 C32 180.0(6)
C1 N1 RH1 C14 -25.8(5)
C1 N1 RH1 C17 -108.2(7)
C1 N1 RH1 C18 87(1)
C1 N1 RH1 C21 12.7(5)
C1 N1 C5 C4 -1.8(8)
C1 N1 C5 C6 178.8(5)
C1 C2 C3 C4 -1.3(10)
C2 C1 N1 C5 1.2(9)
C2 C3 C4 C5 0.7(9)
C3 C4 C5 C6 -179.7(6)
C4 C5 C6 C7 11(1)
C5 N1 RH1 C14 150.0(4)
C5 N1 RH1 C17 67.5(7)
C5 N1 RH1 C18 -96(1)
C5 N1 RH1 C21 -171.5(4)
C5 C6 N2 C13 -178.5(5)
C5 C6 C7 C8 177.8(6)
C6 N2 RH1 C14 -64.3(7)
C6 N2 RH1 C17 -142.6(4)
C6 N2 RH1 C18 179.5(4)
C6 N2 RH1 C21 87.5(8)
C6 N2 C13 C8 0.9(6)
C6 N2 C13 C12 -175.2(6)
C6 C7 C8 C9 -179.9(6)
C6 C7 C8 C13 -0.3(6)
C7 C6 N2 C13 -1.1(7)
C7 C8 C9 C10 -177.1(6)
C7 C8 C13 C12 176.2(5)
C8 C9 C10 C11 -1.1(9)
C8 C13 C12 C11 2.8(8)
C9 C8 C13 C12 -4.1(8)
C9 C10 C11 C12 -0.2(9)
C10 C9 C8 C13 3.2(9)
C10 C11 C12 C13 -0.7(9)
C13 N2 RH1 C14 91.3(8)
C13 N2 RH1 C17 13.0(6)
C13 N2 RH1 C18 -24.8(6)
C13 N2 RH1 C21 -116.9(8)
C14 RH1 C17 C16 -20.6(4)
C14 RH1 C17 C18 100.2(4)
C14 RH1 C18 C17 -77.5(4)
C14 RH1 C18 C19 40.7(5)
C14 RH1 C21 C20 -119.9(6)
C14 C15 C16 C17 -26.3(8)
C14 C21 RH1 C17 67.6(4)
C14 C21 RH1 C18 102.1(4)
C14 C21 C20 C19 -51.5(9)
C15 C14 RH1 C17 7.1(4)
C15 C14 RH1 C18 44.5(5)
C15 C14 RH1 C21 119.7(6)
C15 C14 C21 C20 -1(1)
C15 C16 C17 C18 -49.5(8)
C16 C15 C14 C21 90.5(8)
C16 C17 RH1 C18 -120.9(6)
C16 C17 RH1 C21 -56.0(4)
C16 C17 C18 C19 -4.9(9)
C17 RH1 C14 C21 -112.6(4)
C17 RH1 C18 C19 118.2(6)
C17 RH1 C21 C20 -52.3(5)
C17 C18 RH1 C21 -114.8(4)
C17 C18 C19 C20 92.6(7)
C18 RH1 C14 C21 -75.1(4)
C18 RH1 C21 C20 -17.8(4)
C18 C17 RH1 C21 64.9(4)
C18 C19 C20 C21 -26.4(8)
C19 C18 RH1 C21 3.4(4)
C22 N3 RH2 C35 -16.4(5)
C22 N3 RH2 C38 -92(1)
C22 N3 RH2 C39 105.0(7)
C22 N3 RH2 C42 22.5(5)
C22 N3 C26 C25 -1.0(8)
C22 N3 C26 C27 -178.7(5)
C22 C23 C24 C25 0.9(9)
C23 C22 N3 C26 1.4(9)
C23 C24 C25 C26 -0.6(9)
C24 C25 C26 C27 178.2(6)
C25 C26 C27 C28 -1(1)
C26 N3 RH2 C35 168.7(4)
C26 N3 RH2 C38 92(1)
C26 N3 RH2 C39 -69.9(7)
C26 N3 RH2 C42 -152.4(4)
C26 C27 N4 C34 -179.7(5)
C26 C27 C28 C29 179.9(6)
C27 N4 RH2 C35 -82.1(8)
C27 N4 RH2 C38 -174.9(4)
C27 N4 RH2 C39 147.2(4)
C27 N4 RH2 C42 70.1(7)
C27 N4 C34 C29 -0.6(6)
C27 N4 C34 C33 178.6(6)
C27 C28 C29 C30 178.9(7)
C27 C28 C29 C34 0.2(6)
C28 C27 N4 C34 0.8(7)
C28 C29 C30 C31 179.8(6)
C28 C29 C34 C33 -179.1(5)
C29 C30 C31 C32 0.1(9)
C29 C34 C33 C32 -0.9(9)
C30 C29 C34 C33 2.0(9)
C30 C31 C32 C33 1.0(10)
C31 C30 C29 C34 -1.6(9)
C31 C32 C33 C34 -0.7(9)
C34 N4 RH2 C35 110.4(8)
C34 N4 RH2 C38 17.5(6)
C34 N4 RH2 C39 -20.4(6)
C34 N4 RH2 C42 -97.5(8)
C35 RH2 C38 C37 -4.1(4)
C35 RH2 C38 C39 114.9(4)
C35 RH2 C39 C38 -65.2(4)
C35 RH2 C39 C40 55.3(4)
C35 RH2 C42 C41 -118.7(6)
C35 C36 C37 C38 26.0(7)
C35 C42 RH2 C38 76.6(4)
C35 C42 RH2 C39 114.0(4)
C35 C42 C41 C40 -93.0(7)
C36 C35 RH2 C38 18.3(4)
C36 C35 RH2 C39 52.8(5)
C36 C35 RH2 C42 119.0(6)
C36 C35 C42 C41 1(1)
C36 C37 C38 C39 -92.2(7)
C37 C36 C35 C42 51.9(8)
C37 C38 RH2 C39 -119.0(6)
C37 C38 RH2 C42 -42.0(5)
C37 C38 C39 C40 2.8(9)
C38 RH2 C35 C42 -100.7(4)
C38 RH2 C39 C40 120.5(6)
C38 RH2 C42 C41 -42.0(4)
C38 C39 RH2 C42 -100.5(4)
C38 C39 C40 C41 49.3(8)
C39 RH2 C35 C42 -66.2(4)
C39 RH2 C42 C41 -4.6(4)
C39 C38 RH2 C42 77.0(4)
C39 C40 C41 C42 28.7(7)
C40 C39 RH2 C42 20.0(4)
